data_7710839
loop_
_publ_author_name
'Jiang, Wen'
'Zhang, Lijun'
'Zhang, Lixin'

_publ_section_title
;
 Reactivity of Mixed Methyl-Aminobenzyl Guanidinate Lutetium Complex
 towards iPrN=C=NiPr, CS2 and Ph2PH
;
_journal_name_full 'Dalton Transactions'
_journal_paper_doi 10.1039/D2DT02008D
_journal_year 2022
_chemical_formula_moiety 'C142 H168 Lu2 N6 O4 P4'
_chemical_formula_sum 'C142 H168 Lu2 N6 O4 P4'
_chemical_formula_weight 2496.63
_space_group_crystal_system triclinic
_space_group_IT_number 2
_space_group_name_Hall '-P 1'
_space_group_name_H-M_alt 'P -1'
_atom_sites_solution_hydrogens geom
_atom_sites_solution_primary dual
_audit_creation_date 2022-07-26
_audit_creation_method
;
Olex2 1.2
(compiled 2018.05.29 svn.r3508 for OlexSys, GUI svn.r5506)
;
_audit_update_record
;
2022-07-26 deposited with the CCDC.	2022-07-28 downloaded from the CCDC.
;
_cell_angle_alpha 85.697(4)
_cell_angle_beta 70.525(4)
_cell_angle_gamma 77.353(4)
_cell_formula_units_Z 1
_cell_length_a 14.5232(14)
_cell_length_b 15.3348(15)
_cell_length_c 15.5621(15)
_cell_measurement_reflns_used 9845
_cell_measurement_temperature 173(2)
_cell_measurement_theta_max 56.88
_cell_measurement_theta_min 3.43
_cell_volume 3188.3(5)
_computing_cell_refinement 'Bruker SAINT'
_computing_data_collection 'Bruker APEX2'
_computing_data_reduction 'Bruker SAINT'
_computing_molecular_graphics 'Olex2 (Dolomanov et al., 2009)'
_computing_publication_material 'Olex2 (Dolomanov et al., 2009)'
_computing_structure_refinement 'ShelXL (Sheldrick, 2015)'
_computing_structure_solution 'XT (Sheldrick, 2015)'
_diffrn_ambient_temperature 172.98
_diffrn_measured_fraction_theta_full 0.998
_diffrn_measured_fraction_theta_max 0.986
_diffrn_measurement_device_type 'Bruker APEX-II CCD'
_diffrn_measurement_method '\f and \w scans'
_diffrn_radiation_type GaK\a
_diffrn_radiation_wavelength 1.34138
_diffrn_reflns_av_R_equivalents 0.0916
_diffrn_reflns_av_unetI/netI 0.0788
_diffrn_reflns_Laue_measured_fraction_full 0.998
_diffrn_reflns_Laue_measured_fraction_max 0.986
_diffrn_reflns_limit_h_max 17
_diffrn_reflns_limit_h_min -18
_diffrn_reflns_limit_k_max 19
_diffrn_reflns_limit_k_min -19
_diffrn_reflns_limit_l_max 19
_diffrn_reflns_limit_l_min -19
_diffrn_reflns_number 48926
_diffrn_reflns_point_group_measured_fraction_full 0.998
_diffrn_reflns_point_group_measured_fraction_max 0.986
_diffrn_reflns_theta_full 53.594
_diffrn_reflns_theta_max 57.497
_diffrn_reflns_theta_min 3.194
_exptl_absorpt_coefficient_mu 2.534
_exptl_absorpt_correction_T_max 0.5795
_exptl_absorpt_correction_T_min 0.4420
_exptl_absorpt_correction_type multi-scan
_exptl_crystal_colour colourless
_exptl_crystal_colour_primary colourless
_exptl_crystal_density_diffrn 1.300
_exptl_crystal_description block
_exptl_crystal_F_000 1296
_exptl_crystal_size_max 0.09
_exptl_crystal_size_mid 0.07
_exptl_crystal_size_min 0.04
_refine_diff_density_max 2.507
_refine_diff_density_min -1.122
_refine_diff_density_rms 0.207
_refine_ls_extinction_coef 0.0124(11)
_refine_ls_extinction_expression Fc^*^=kFc[1+0.001xFc^2^\l^3^/sin(2\q)]^-1/4^
_refine_ls_extinction_method 'SHELXL-2018/3 (Sheldrick 2018)'
_refine_ls_goodness_of_fit_ref 1.125
_refine_ls_hydrogen_treatment constr
_refine_ls_matrix_type full
_refine_ls_number_parameters 727
_refine_ls_number_reflns 13112
_refine_ls_number_restraints 408
_refine_ls_restrained_S_all 1.122
_refine_ls_R_factor_all 0.1190
_refine_ls_R_factor_gt 0.1008
_refine_ls_shift/su_max 0.001
_refine_ls_shift/su_mean 0.000
_refine_ls_structure_factor_coef Fsqd
_refine_ls_weighting_details 'w=1/[\s^2^(Fo^2^)+(0.2000P)^2^] where P=(Fo^2^+2Fc^2^)/3'
_refine_ls_weighting_scheme calc
_refine_ls_wR_factor_gt 0.2775
_refine_ls_wR_factor_ref 0.2923
_reflns_Friedel_coverage 0.000
_reflns_number_gt 9980
_reflns_number_total 13112
_reflns_threshold_expression 'I > 2\s(I)'
_cod_data_source_file d2dt02008d2.cif
_cod_data_source_block ga_90918c_a
_cod_database_code 7710839
_shelx_shelxl_version_number 2018/3
_shelx_space_group_comment
;
The symmetry employed for this shelxl refinement is uniquely defined
by the following loop, which should always be used as a source of
symmetry information in preference to the above space-group names.
They are only intended as comments.
;
_shelx_estimated_absorpt_t_max 0.905
_shelx_estimated_absorpt_t_min 0.804
_olex2_refinement_description
;
1. Fixed Uiso
 At 1.2 times of:
  All C(H) groups, All C(H,H) groups
 At 1.5 times of:
  All C(H,H,H) groups
2. Restrained distances
 P1-C49'
 2.8 with sigma of 0.05
 P1-C44'
 1.8 with sigma of 0.02
 C17-C18 = C18-C19 = C46-C47 = C47-C48 = C48-C49 = C58-C59
 1.4 with sigma of 0.02
 C52-C53 = C54-C55 = C61-C62 = C62-C63 = C68-C69 = C69-C70
 1.4 with sigma of 0.02
3. Rigid bond restraints
 P1, C44'
 with sigma for 1-2 distances of 0.02 and sigma for 1-3 distances of 0.02
 C53, C54, C55
 with sigma for 1-2 distances of 0.02 and sigma for 1-3 distances of 0.02
4. Uiso/Uaniso restraints and constraints
C46 \\sim C47 \\sim C48 \\sim C49 \\sim C46' \\sim C47' \\sim C48' \\sim C49':
within 2A with sigma of 0.02 and sigma for terminal atoms of 0.05
Uanis(C44) \\sim Ueq, Uanis(C45) \\sim Ueq, Uanis(C46) \\sim Ueq, Uanis(C47)
\\sim Ueq, Uanis(C48) \\sim Ueq, Uanis(C49) \\sim Ueq, Uanis(C44') \\sim Ueq,
Uanis(C45') \\sim Ueq, Uanis(C46') \\sim Ueq, Uanis(C47') \\sim Ueq,
Uanis(C48') \\sim Ueq, Uanis(C49') \\sim Ueq: with sigma of 0.02 and sigma for
terminal atoms of 0.04
Uanis(C18) \\sim Ueq, Uanis(C19) \\sim Ueq, Uanis(C36) \\sim Ueq, Uanis(C37)
\\sim Ueq, Uanis(C38) \\sim Ueq, Uanis(C39) \\sim Ueq, Uanis(C52) \\sim Ueq,
Uanis(C53) \\sim Ueq, Uanis(C54) \\sim Ueq, Uanis(C62) \\sim Ueq, Uanis(C63)
\\sim Ueq, Uanis(C64) \\sim Ueq, Uanis(C65) \\sim Ueq, Uanis(C71) \\sim Ueq:
with sigma of 0.02 and sigma for terminal atoms of 0.04
5. Rigid body (RIGU) restrains
 C55, C50, C51, C52, C53, C54
 with sigma for 1-2 distances of 0.004 and sigma for 1-3 distances of 0.004
 C22, C27, C26, C25, C24, C23
 with sigma for 1-2 distances of 0.004 and sigma for 1-3 distances of 0.004
 C66, C71, C70, C69, C68, C67
 with sigma for 1-2 distances of 0.004 and sigma for 1-3 distances of 0.004
 C65, C64, C63, C62, C61, C60
 with sigma for 1-2 distances of 0.004 and sigma for 1-3 distances of 0.004
 C51, C50, C55, C54, C53, C52
 with sigma for 1-2 distances of 0.004 and sigma for 1-3 distances of 0.004
6. Others
 Fixed Sof: C44(0.65) C45(0.65) H45(0.65) C46(0.65) H46(0.65) C47(0.65)
 H47(0.65) C48(0.65) H48(0.65) C49(0.65) H49(0.65) C44'(0.35) C45'(0.35)
 H45'(0.35) C46'(0.35) H46'(0.35) C47'(0.35) H47'(0.35) C48'(0.35) H48'(0.35)
 C49'(0.35) H49'(0.35)
7.a Ternary CH refined with riding coordinates:
 C8(H8), C11(H11), C34(H34), C37(H37)
7.b Secondary CH2 refined with riding coordinates:
 C14(H14A,H14B), C21(H21A,H21B), C40(H40A,H40B), C41(H41A,H41B), C42(H42A,
 H42B), C43(H43A,H43B), C56(H56A,H56B), C57(H57A,H57B), C58(H58A,H58B),
 C59(H59A,H59B)
7.c Aromatic/amide H refined with riding coordinates:
 C4(H4), C5(H5), C6(H6), C16(H16), C20(H20), C19(H19), C18(H18), C17(H17),
 C23(H23), C24(H24), C25(H25), C26(H26), C27(H27), C30(H30), C31(H31), C32(H32),
  C45(H45), C46(H46), C47(H47), C48(H48), C49(H49), C45'(H45'), C46'(H46'),
 C47'(H47'), C48'(H48'), C49'(H49'), C51(H51), C52(H52), C53(H53), C54(H54),
 C55(H55), C65(H65), C64(H64), C63(H63), C62(H62), C61(H61), C67(H67), C68(H68),
  C69(H69), C70(H70), C71(H71)
7.d Fitted hexagon refined as free rotating group:
 C16(C15,C20,C19,C18,C17), C44'(C45',C46',C47',C48',C49'), C60(C65,C64,C63,C62,
 C61), C66(C67,C68,C69,C70,C71)
7.e Idealised Me refined as rotating group:
 C9(H9A,H9B,H9C), C10(H10A,H10B,H10C), C12(H12A,H12B,H12C), C13(H13A,H13B,
 H13C), C35(H35A,H35B,H35C), C36(H36A,H36B,H36C), C38(H38A,H38B,H38C), C39(H39A,
 H39B,H39C)
;
_olex2_submission_special_instructions 'No special instructions were received'

loop_
_space_group_symop_operation_xyz
'x, y, z'
'-x, -y, -z'

loop_
_atom_site_label
_atom_site_type_symbol
_atom_site_fract_x
_atom_site_fract_y
_atom_site_fract_z
_atom_site_U_iso_or_equiv
_atom_site_adp_type
_atom_site_occupancy
_atom_site_site_symmetry_order
_atom_site_calc_flag
_atom_site_refinement_flags_posn
_atom_site_refinement_flags_adp
_atom_site_refinement_flags_occupancy
_atom_site_disorder_assembly
_atom_site_disorder_group
Lu1 Lu 0.46412(3) 0.91291(2) 0.57569(2) 0.0311(2) Uani 1 1 d . . . . .
N1 N 0.3981(5) 0.8002(4) 0.5460(4) 0.0739(14) Uani 1 1 d . . . . .
N2 N 0.3007(5) 0.8978(4) 0.6542(4) 0.0795(15) Uani 1 1 d . . . . .
N3 N 0.2440(6) 0.7640(4) 0.6405(5) 0.0886(17) Uani 1 1 d . . . . .
O1 O 0.5550(6) 0.8551(4) 0.6469(5) 0.1111(19) Uani 1 1 d . . . . .
O2 O 0.5478(4) 0.9399(3) 0.4330(3) 0.0806(12) Uani 1 1 d . . . . .
P1 P 0.7056(3) 0.4998(2) 0.8645(3) 0.1393(12) Uani 1 1 d D U . . .
P2 P 0.7300(3) 0.76010(19) 0.05207(19) 0.1174(9) Uani 1 1 d . . . . .
C1 C 0.3111(6) 0.8202(5) 0.6143(5) 0.0743(17) Uani 1 1 d . . . . .
C2 C 0.4219(6) 0.7448(5) 0.4697(5) 0.0755(17) Uani 1 1 d . . . . .
C3 C 0.5096(6) 0.6776(5) 0.4490(5) 0.0774(17) Uani 1 1 d . . . . .
C4 C 0.5394(7) 0.6314(5) 0.3701(6) 0.091(2) Uani 1 1 d . . . . .
H4 H 0.598405 0.586023 0.356956 0.109 Uiso 1 1 calc R . . . .
C5 C 0.4881(9) 0.6469(7) 0.3071(7) 0.103(3) Uani 1 1 d . . . . .
H5 H 0.511072 0.613238 0.252458 0.123 Uiso 1 1 calc R . . . .
C6 C 0.4040(9) 0.7120(7) 0.3272(6) 0.103(3) Uani 1 1 d . . . . .
H6 H 0.367342 0.723061 0.285707 0.124 Uiso 1 1 calc R . . . .
C7 C 0.3690(6) 0.7635(5) 0.4070(5) 0.0828(19) Uani 1 1 d . . . . .
C8 C 0.5696(7) 0.6563(5) 0.5130(6) 0.090(2) Uani 1 1 d . . . . .
H8 H 0.532383 0.694721 0.568031 0.109 Uiso 1 1 calc R . . . .
C9 C 0.6693(9) 0.6779(8) 0.4759(9) 0.121(3) Uani 1 1 d . . . . .
H9A H 0.709519 0.650516 0.514263 0.182 Uiso 1 1 calc GR . . . .
H9B H 0.662913 0.742844 0.475057 0.182 Uiso 1 1 calc GR . . . .
H9C H 0.701883 0.654577 0.413747 0.182 Uiso 1 1 calc GR . . . .
C10 C 0.5771(10) 0.5581(6) 0.5465(8) 0.114(3) Uani 1 1 d . . . . .
H10A H 0.510129 0.547820 0.580212 0.171 Uiso 1 1 calc GR . . . .
H10B H 0.618167 0.546442 0.586580 0.171 Uiso 1 1 calc GR . . . .
H10C H 0.607759 0.517830 0.493982 0.171 Uiso 1 1 calc GR . . . .
C11 C 0.2830(7) 0.8425(7) 0.4199(6) 0.100(2) Uani 1 1 d . . . . .
H11 H 0.245873 0.849485 0.486686 0.120 Uiso 1 1 calc R . . . .
C12 C 0.3183(8) 0.9291(7) 0.3848(8) 0.112(3) Uani 1 1 d . . . . .
H12A H 0.357591 0.942912 0.420472 0.168 Uiso 1 1 calc GR . . . .
H12B H 0.260382 0.977902 0.390763 0.168 Uiso 1 1 calc GR . . . .
H12C H 0.359792 0.921980 0.320514 0.168 Uiso 1 1 calc GR . . . .
C13 C 0.2079(10) 0.8324(9) 0.3713(9) 0.133(4) Uani 1 1 d . . . . .
H13A H 0.146905 0.878323 0.393620 0.200 Uiso 1 1 calc GR . . . .
H13B H 0.191461 0.773045 0.384393 0.200 Uiso 1 1 calc GR . . . .
H13C H 0.238099 0.839297 0.305393 0.200 Uiso 1 1 calc GR . . . .
C14 C 0.2740(8) 0.6680(5) 0.6195(6) 0.092(2) Uani 1 1 d . . . . .
H14A H 0.342131 0.656276 0.574546 0.110 Uiso 1 1 calc R . . . .
H14B H 0.228632 0.652548 0.590371 0.110 Uiso 1 1 calc R . . . .
C16 C 0.3354(6) 0.6138(5) 0.7487(5) 0.118(3) Uani 1 1 d . . . . .
H16 H 0.376356 0.656962 0.732918 0.141 Uiso 1 1 calc R . . . .
C15 C 0.2735(5) 0.6082(4) 0.6987(4) 0.096(2) Uani 1 1 d G . . . .
C20 C 0.2136(5) 0.5451(4) 0.7217(5) 0.116(3) Uani 1 1 d G . . . .
H20 H 0.171214 0.541294 0.687528 0.139 Uiso 1 1 calc R . . . .
C19 C 0.2156(7) 0.4875(5) 0.7947(6) 0.148(5) Uani 1 1 d DG U . . .
H19 H 0.174665 0.444338 0.810426 0.177 Uiso 1 1 calc R . . . .
C18 C 0.2776(8) 0.4931(6) 0.8447(5) 0.169(6) Uani 1 1 d DG U . . .
H18 H 0.278960 0.453692 0.894572 0.202 Uiso 1 1 calc R . . . .
C17 C 0.3375(7) 0.5562(6) 0.8217(5) 0.138(4) Uani 1 1 d DG . . . .
H17 H 0.379807 0.560004 0.855819 0.165 Uiso 1 1 calc R . . . .
C21 C 0.1428(7) 0.7905(6) 0.7050(6) 0.095(2) Uani 1 1 d . . . . .
H21A H 0.127183 0.856155 0.712493 0.114 Uiso 1 1 calc R . . . .
H21B H 0.141472 0.763195 0.764967 0.114 Uiso 1 1 calc R . . . .
C22 C 0.0628(7) 0.7646(6) 0.6778(6) 0.093(2) Uani 1 1 d . U . . .
C23 C 0.0550(11) 0.7780(10) 0.5903(9) 0.144(5) Uani 1 1 d . U . . .
H23 H 0.103961 0.803807 0.545327 0.172 Uiso 1 1 calc R . . . .
C24 C -0.0187(12) 0.7560(11) 0.5660(11) 0.155(5) Uani 1 1 d . U . . .
H24 H -0.020059 0.764539 0.505254 0.186 Uiso 1 1 calc R . . . .
C25 C -0.0889(13) 0.7223(17) 0.6295(12) 0.187(8) Uani 1 1 d . U . . .
H25 H -0.146912 0.715200 0.617783 0.225 Uiso 1 1 calc R . . . .
C26 C -0.0761(16) 0.697(2) 0.7163(14) 0.231(12) Uani 1 1 d . U . . .
H26 H -0.118374 0.661902 0.757389 0.277 Uiso 1 1 calc R . . . .
C27 C -0.0041(9) 0.7221(11) 0.7399(10) 0.142(4) Uani 1 1 d . U . . .
H27 H -0.000270 0.710327 0.799547 0.171 Uiso 1 1 calc R . . . .
C28 C 0.2248(6) 0.9424(5) 0.7296(6) 0.087(2) Uani 1 1 d . . . . .
C29 C 0.1562(8) 1.0160(7) 0.7111(7) 0.105(3) Uani 1 1 d . . . . .
C30 C 0.0829(9) 1.0642(9) 0.7858(12) 0.134(4) Uani 1 1 d . . . . .
H30 H 0.033228 1.111475 0.775355 0.161 Uiso 1 1 calc R . . . .
C31 C 0.0822(11) 1.0438(12) 0.8732(11) 0.145(5) Uani 1 1 d . . . . .
H31 H 0.036508 1.079907 0.922736 0.174 Uiso 1 1 calc R . . . .
C32 C 0.1437(11) 0.9760(10) 0.8871(8) 0.131(4) Uani 1 1 d . . . . .
H32 H 0.137845 0.960539 0.948699 0.157 Uiso 1 1 calc R . . . .
C33 C 0.2200(9) 0.9216(6) 0.8189(6) 0.105(3) Uani 1 1 d . . . . .
C34 C 0.1560(9) 1.0412(8) 0.6144(9) 0.120(3) Uani 1 1 d . . . . .
H34 H 0.212622 0.998893 0.572169 0.144 Uiso 1 1 calc R . . . .
C35 C 0.0642(14) 1.0348(12) 0.5954(12) 0.166(6) Uani 1 1 d . . . . .
H35A H 0.007073 1.076681 0.634561 0.249 Uiso 1 1 calc GR . . . .
H35B H 0.052707 0.973756 0.607730 0.249 Uiso 1 1 calc GR . . . .
H35C H 0.072102 1.049680 0.531331 0.249 Uiso 1 1 calc GR . . . .
C36 C 0.1758(17) 1.1348(15) 0.5903(17) 0.216(9) Uani 1 1 d . U . . .
H36A H 0.120090 1.178529 0.628538 0.324 Uiso 1 1 calc GR . . . .
H36B H 0.182540 1.147118 0.525972 0.324 Uiso 1 1 calc GR . . . .
H36C H 0.237619 1.139085 0.600654 0.324 Uiso 1 1 calc GR . . . .
C37 C 0.2899(10) 0.8463(7) 0.8452(6) 0.117(3) Uani 1 1 d . U . . .
H37 H 0.332717 0.810896 0.789310 0.140 Uiso 1 1 calc R . . . .
C38 C 0.3577(13) 0.8771(10) 0.8881(9) 0.142(5) Uani 1 1 d . U . . .
H38A H 0.398364 0.914495 0.844557 0.213 Uiso 1 1 calc GR . . . .
H38B H 0.401407 0.824864 0.904166 0.213 Uiso 1 1 calc GR . . . .
H38C H 0.316795 0.911752 0.943196 0.213 Uiso 1 1 calc GR . . . .
C39 C 0.2338(17) 0.7820(10) 0.9174(10) 0.183(7) Uani 1 1 d . U . . .
H39A H 0.198559 0.813636 0.975341 0.274 Uiso 1 1 calc GR . . . .
H39B H 0.282278 0.729670 0.926359 0.274 Uiso 1 1 calc GR . . . .
H39C H 0.185659 0.762636 0.895375 0.274 Uiso 1 1 calc GR . . . .
C40 C 0.6161(10) 0.8061(8) 0.6936(9) 0.123(4) Uani 1 1 d . . . . .
H40A H 0.618724 0.844514 0.740736 0.148 Uiso 1 1 calc R . . . .
H40B H 0.684614 0.788223 0.650443 0.148 Uiso 1 1 calc R . . . .
C41 C 0.5807(11) 0.7237(8) 0.7386(9) 0.127(4) Uani 1 1 d . . . . .
H41A H 0.570176 0.689332 0.692491 0.153 Uiso 1 1 calc R . . . .
H41B H 0.515216 0.742443 0.786346 0.153 Uiso 1 1 calc R . . . .
C42 C 0.6502(13) 0.6629(9) 0.7812(11) 0.142(4) Uani 1 1 d . . . . .
H42A H 0.657469 0.696336 0.829737 0.170 Uiso 1 1 calc R . . . .
H42B H 0.716735 0.647197 0.734234 0.170 Uiso 1 1 calc R . . . .
C43 C 0.6180(13) 0.5772(9) 0.8219(10) 0.140(5) Uani 1 1 d . . . . .
H43A H 0.604802 0.546414 0.774856 0.168 Uiso 1 1 calc R . . . .
H43B H 0.554238 0.592892 0.872548 0.168 Uiso 1 1 calc R . . . .
C44 C 0.645(2) 0.4039(16) 0.8898(19) 0.118(6) Uani 0.65 1 d . U P A 1
C45 C 0.707(2) 0.3167(12) 0.8747(15) 0.108(5) Uani 0.65 1 d . U P A 1
H45 H 0.777137 0.311280 0.851322 0.130 Uiso 0.65 1 calc R . P A 1
C46 C 0.6693(16) 0.2408(15) 0.8926(16) 0.128(5) Uani 0.65 1 d D U P A 1
H46 H 0.711931 0.183337 0.881748 0.154 Uiso 0.65 1 calc R . P A 1
C47 C 0.5651(15) 0.2508(14) 0.9276(14) 0.126(5) Uani 0.65 1 d D U P A 1
H47 H 0.539021 0.198381 0.947093 0.151 Uiso 0.65 1 calc R . P A 1
C48 C 0.4972(16) 0.3320(11) 0.9359(14) 0.125(5) Uani 0.65 1 d D U P A 1
H48 H 0.427396 0.335411 0.952239 0.151 Uiso 0.65 1 calc R . P A 1
C49 C 0.5387(17) 0.4073(13) 0.9187(16) 0.124(5) Uani 0.65 1 d D U P A 1
H49 H 0.494985 0.464290 0.926327 0.148 Uiso 0.65 1 calc R . P A 1
C44' C 0.679(2) 0.3884(14) 0.868(3) 0.109(12) Uani 0.35 1 d D U P A 2
C45' C 0.7490(18) 0.3083(19) 0.849(3) 0.17(3) Uani 0.35 1 d G U P A 2
H45' H 0.818171 0.308869 0.824444 0.201 Uiso 0.35 1 calc R . P A 2
C46' C 0.718(2) 0.2275(14) 0.866(3) 0.133(8) Uani 0.35 1 d G U P A 2
H46' H 0.765340 0.172794 0.853495 0.160 Uiso 0.35 1 calc R . P A 2
C47' C 0.616(3) 0.2267(14) 0.903(2) 0.131(7) Uani 0.35 1 d G U P A 2
H47' H 0.594986 0.171492 0.914548 0.157 Uiso 0.35 1 calc R . P A 2
C48' C 0.5466(19) 0.3068(19) 0.922(2) 0.128(6) Uani 0.35 1 d G U P A 2
H48' H 0.477463 0.306264 0.946550 0.153 Uiso 0.35 1 calc R . P A 2
C49' C 0.578(2) 0.3876(14) 0.905(2) 0.129(7) Uani 0.35 1 d DG U P A 2
H49' H 0.530292 0.442341 0.917499 0.154 Uiso 0.35 1 calc R . P A 2
C50 C 0.8118(16) 0.4714(11) 0.7545(13) 0.162(5) Uani 1 1 d . U . . .
C51 C 0.7952(19) 0.4450(13) 0.6788(14) 0.186(6) Uani 1 1 d . U . . .
H51 H 0.730216 0.443884 0.678277 0.224 Uiso 1 1 calc R . . . .
C52 C 0.882(2) 0.4195(15) 0.6017(17) 0.208(7) Uani 1 1 d D U . . .
H52 H 0.870390 0.401884 0.549594 0.250 Uiso 1 1 calc R . . . .
C53 C 0.981(2) 0.417(2) 0.592(2) 0.260(11) Uani 1 1 d D U . . .
H53 H 1.035120 0.398139 0.537455 0.312 Uiso 1 1 calc R . . . .
C54 C 0.992(2) 0.445(2) 0.672(2) 0.274(11) Uani 1 1 d D U . . .
H54 H 1.057193 0.445542 0.673410 0.329 Uiso 1 1 calc R . . . .
C55 C 0.907(2) 0.472(2) 0.753(2) 0.268(13) Uani 1 1 d D U . . .
H55 H 0.917389 0.490813 0.805068 0.321 Uiso 1 1 calc R . . . .
C56 C 0.5806(8) 0.8852(6) 0.3549(6) 0.095(2) Uani 1 1 d . . . . .
H56A H 0.537656 0.840839 0.365104 0.114 Uiso 1 1 calc R . . . .
H56B H 0.649611 0.851980 0.346576 0.114 Uiso 1 1 calc R . . . .
C57 C 0.5786(9) 0.9371(7) 0.2689(6) 0.104(3) Uani 1 1 d . . . . .
H57A H 0.511672 0.976097 0.280145 0.125 Uiso 1 1 calc R . . . .
H57B H 0.627638 0.976328 0.254988 0.125 Uiso 1 1 calc R . . . .
C58 C 0.6015(9) 0.8800(7) 0.1867(7) 0.114(3) Uani 1 1 d D . . . .
H58A H 0.551835 0.841539 0.200411 0.137 Uiso 1 1 calc R . . . .
H58B H 0.593446 0.919602 0.135351 0.137 Uiso 1 1 calc R . . . .
C59 C 0.6975(9) 0.8253(7) 0.1587(7) 0.120(3) Uani 1 1 d D . . . .
H59A H 0.703782 0.782830 0.208560 0.144 Uiso 1 1 calc R . . . .
H59B H 0.746993 0.863373 0.149484 0.144 Uiso 1 1 calc R . . . .
C60 C 0.7481(9) 0.8477(5) -0.0349(6) 0.141(4) Uani 1 1 d . U . . .
C65 C 0.8347(8) 0.8817(7) -0.0656(7) 0.163(5) Uani 1 1 d G U . . .
H65 H 0.886720 0.860335 -0.040378 0.195 Uiso 1 1 calc R . . . .
C64 C 0.8451(10) 0.9470(8) -0.1331(8) 0.173(5) Uani 1 1 d G U . . .
H64 H 0.904342 0.970213 -0.154091 0.208 Uiso 1 1 calc R . . . .
C63 C 0.7690(13) 0.9782(8) -0.1700(8) 0.246(9) Uani 1 1 d DG U . . .
H63 H 0.776147 1.022824 -0.216179 0.295 Uiso 1 1 calc R . . . .
C62 C 0.6824(11) 0.9442(9) -0.1393(9) 0.221(8) Uani 1 1 d DG U . . .
H62 H 0.630328 0.965558 -0.164553 0.266 Uiso 1 1 calc R . . . .
C61 C 0.6719(9) 0.8789(8) -0.0718(8) 0.205(7) Uani 1 1 d DG U . . .
H61 H 0.612703 0.855680 -0.050838 0.246 Uiso 1 1 calc R . . . .
C66 C 0.8553(7) 0.7061(6) 0.0372(7) 0.134(4) Uani 1 1 d . U . . .
C67 C 0.9116(10) 0.7220(7) 0.0889(8) 0.167(5) Uani 1 1 d G U . . .
H67 H 0.882654 0.763679 0.137609 0.200 Uiso 1 1 calc R . . . .
C68 C 1.0103(10) 0.6769(9) 0.0693(12) 0.235(9) Uani 1 1 d DG U . . .
H68 H 1.048813 0.687787 0.104685 0.282 Uiso 1 1 calc R . . . .
C69 C 1.0527(7) 0.6160(9) -0.0020(12) 0.246(11) Uani 1 1 d DG U . . .
H69 H 1.120171 0.585153 -0.015328 0.295 Uiso 1 1 calc R . . . .
C70 C 0.9964(10) 0.6001(7) -0.0537(9) 0.251(10) Uani 1 1 d DG U . . .
H70 H 1.025370 0.558408 -0.102418 0.301 Uiso 1 1 calc R . . . .
C71 C 0.8977(10) 0.6452(7) -0.0341(7) 0.172(5) Uani 1 1 d G U . . .
H71 H 0.859210 0.634300 -0.069495 0.206 Uiso 1 1 calc R . . . .

loop_
_atom_site_aniso_label
_atom_site_aniso_U_11
_atom_site_aniso_U_22
_atom_site_aniso_U_33
_atom_site_aniso_U_23
_atom_site_aniso_U_13
_atom_site_aniso_U_12
Lu1 0.0413(3) 0.0260(3) 0.0249(3) 0.00708(15) -0.00805(18) -0.01155(18)
N1 0.080(4) 0.067(3) 0.070(3) 0.004(2) -0.020(3) -0.014(3)
N2 0.093(4) 0.068(3) 0.069(3) 0.012(2) -0.015(3) -0.021(3)
N3 0.100(5) 0.080(4) 0.080(4) 0.010(3) -0.016(3) -0.033(3)
O1 0.133(5) 0.097(4) 0.116(5) 0.011(3) -0.059(4) -0.023(4)
O2 0.094(3) 0.072(3) 0.069(3) -0.002(2) -0.015(2) -0.022(2)
P1 0.196(4) 0.124(2) 0.139(3) 0.0423(19) -0.098(3) -0.064(2)
P2 0.155(3) 0.0927(15) 0.0927(16) -0.0111(12) -0.0215(16) -0.0279(16)
C1 0.087(5) 0.069(4) 0.068(4) 0.010(3) -0.024(3) -0.023(3)
C2 0.092(5) 0.068(4) 0.066(4) 0.008(3) -0.023(3) -0.022(3)
C3 0.087(5) 0.068(4) 0.078(4) 0.007(3) -0.026(4) -0.021(3)
C4 0.112(6) 0.070(4) 0.087(5) 0.004(4) -0.030(5) -0.015(4)
C5 0.130(8) 0.095(6) 0.081(5) -0.004(4) -0.036(5) -0.014(5)
C6 0.136(8) 0.104(6) 0.080(5) 0.014(4) -0.049(5) -0.027(6)
C7 0.101(5) 0.078(4) 0.072(4) 0.011(3) -0.031(4) -0.022(4)
C8 0.103(6) 0.078(4) 0.093(5) 0.000(4) -0.039(5) -0.012(4)
C9 0.114(8) 0.129(8) 0.133(9) 0.032(7) -0.054(7) -0.038(6)
C10 0.153(9) 0.082(5) 0.124(8) 0.018(5) -0.072(7) -0.024(5)
C11 0.096(6) 0.116(6) 0.085(5) 0.013(4) -0.034(4) -0.013(5)
C12 0.109(7) 0.096(6) 0.123(7) 0.032(5) -0.039(6) -0.012(5)
C13 0.134(9) 0.151(10) 0.123(8) 0.009(7) -0.066(8) -0.011(8)
C14 0.118(6) 0.076(4) 0.083(5) 0.005(4) -0.025(4) -0.034(4)
C16 0.131(9) 0.121(8) 0.094(6) 0.014(5) -0.038(6) -0.015(6)
C15 0.105(6) 0.078(5) 0.094(5) 0.008(4) -0.015(5) -0.024(4)
C20 0.112(7) 0.082(5) 0.127(8) 0.009(5) -0.002(6) -0.028(5)
C19 0.141(9) 0.099(7) 0.149(10) 0.032(7) 0.018(8) -0.027(6)
C18 0.159(11) 0.193(13) 0.121(9) 0.058(9) -0.037(8) -0.003(10)
C17 0.171(12) 0.135(9) 0.099(7) 0.019(6) -0.042(8) -0.026(8)
C21 0.094(6) 0.099(5) 0.088(5) 0.002(4) -0.015(4) -0.034(4)
C22 0.094(5) 0.081(4) 0.099(5) 0.008(4) -0.021(4) -0.027(4)
C23 0.161(11) 0.184(12) 0.120(7) 0.057(8) -0.059(7) -0.102(10)
C24 0.150(11) 0.195(13) 0.154(10) 0.051(10) -0.071(8) -0.086(10)
C25 0.129(10) 0.31(2) 0.134(10) 0.026(12) -0.037(8) -0.096(13)
C26 0.202(17) 0.38(3) 0.177(14) 0.097(17) -0.085(13) -0.19(2)
C27 0.110(8) 0.198(13) 0.127(8) 0.041(8) -0.035(6) -0.069(8)
C28 0.088(5) 0.076(4) 0.085(5) 0.001(3) -0.011(4) -0.022(4)
C29 0.099(6) 0.096(6) 0.106(6) -0.007(5) -0.009(5) -0.026(5)
C30 0.092(7) 0.118(8) 0.167(13) -0.046(8) -0.006(7) -0.012(6)
C31 0.116(9) 0.160(12) 0.124(10) -0.064(9) 0.024(8) -0.031(8)
C32 0.135(10) 0.141(10) 0.087(6) -0.019(6) 0.010(6) -0.035(8)
C33 0.136(8) 0.100(6) 0.069(4) -0.005(4) -0.007(5) -0.047(6)
C34 0.109(7) 0.113(7) 0.129(8) 0.017(6) -0.042(6) -0.003(6)
C35 0.182(14) 0.173(13) 0.177(14) 0.052(11) -0.088(12) -0.077(11)
C36 0.222(18) 0.239(19) 0.25(2) 0.125(16) -0.135(16) -0.126(15)
C37 0.166(9) 0.102(6) 0.068(5) 0.013(4) -0.024(5) -0.025(6)
C38 0.174(12) 0.124(9) 0.109(8) 0.040(7) -0.032(8) -0.028(8)
C39 0.33(2) 0.149(10) 0.118(9) 0.049(8) -0.086(11) -0.142(13)
C40 0.147(9) 0.115(7) 0.141(9) 0.034(7) -0.084(8) -0.048(7)
C41 0.154(10) 0.119(8) 0.128(8) 0.036(6) -0.070(8) -0.041(7)
C42 0.180(13) 0.131(9) 0.147(10) 0.040(8) -0.093(10) -0.048(9)
C43 0.190(13) 0.135(9) 0.130(9) 0.034(7) -0.077(9) -0.080(9)
C44 0.120(13) 0.127(12) 0.112(13) 0.039(10) -0.043(10) -0.039(10)
C45 0.137(13) 0.092(10) 0.102(9) 0.029(7) -0.048(10) -0.032(8)
C46 0.135(10) 0.131(8) 0.120(9) 0.028(7) -0.050(8) -0.025(8)
C47 0.143(9) 0.125(8) 0.112(8) 0.025(7) -0.045(8) -0.036(8)
C48 0.136(9) 0.129(8) 0.113(8) 0.028(7) -0.038(8) -0.043(8)
C49 0.136(10) 0.116(8) 0.117(8) 0.025(7) -0.042(8) -0.029(8)
C44' 0.13(2) 0.111(16) 0.090(17) 0.010(13) -0.047(15) -0.009(14)
C45' 0.17(3) 0.17(3) 0.17(3) 0.011(18) -0.051(19) -0.056(19)
C46' 0.138(14) 0.139(12) 0.121(12) 0.016(11) -0.051(11) -0.015(11)
C47' 0.136(12) 0.134(10) 0.122(10) 0.022(9) -0.048(10) -0.026(10)
C48' 0.138(10) 0.125(9) 0.120(8) 0.023(8) -0.045(8) -0.028(9)
C49' 0.134(12) 0.126(11) 0.124(11) 0.024(10) -0.041(10) -0.033(10)
C50 0.211(13) 0.130(10) 0.171(11) 0.033(9) -0.088(11) -0.057(10)
C51 0.216(14) 0.167(14) 0.166(12) -0.014(11) -0.077(10) 0.010(13)
C52 0.243(13) 0.176(13) 0.182(12) -0.010(11) -0.049(10) -0.023(12)
C53 0.242(13) 0.27(2) 0.254(16) -0.019(15) -0.052(13) -0.058(15)
C54 0.240(15) 0.30(2) 0.281(17) -0.036(16) -0.060(12) -0.070(15)
C55 0.213(16) 0.28(3) 0.33(2) -0.12(2) -0.061(14) -0.092(18)
C56 0.112(6) 0.085(5) 0.081(5) -0.004(4) -0.017(4) -0.024(4)
C57 0.135(8) 0.096(6) 0.072(5) 0.002(4) -0.012(5) -0.040(6)
C58 0.141(9) 0.108(7) 0.083(5) 0.008(5) -0.024(6) -0.028(6)
C59 0.153(10) 0.099(6) 0.093(6) 0.009(5) -0.024(6) -0.024(6)
C60 0.234(13) 0.107(7) 0.099(7) -0.005(5) -0.069(8) -0.047(8)
C65 0.235(12) 0.129(9) 0.128(9) 0.005(6) -0.048(9) -0.068(9)
C64 0.235(13) 0.130(9) 0.166(11) 0.008(7) -0.062(10) -0.070(9)
C63 0.281(16) 0.245(17) 0.236(17) 0.033(13) -0.118(13) -0.066(13)
C62 0.275(15) 0.247(16) 0.176(13) 0.063(11) -0.130(12) -0.057(12)
C61 0.32(2) 0.164(13) 0.195(16) 0.042(11) -0.164(16) -0.059(14)
C66 0.153(10) 0.095(6) 0.126(8) 0.004(5) 0.002(6) -0.046(7)
C67 0.156(10) 0.131(10) 0.200(15) -0.011(10) -0.042(10) -0.024(8)
C68 0.149(11) 0.133(12) 0.38(3) 0.024(14) -0.042(15) -0.015(9)
C69 0.175(16) 0.155(15) 0.33(3) 0.043(14) -0.025(14) 0.020(13)
C70 0.182(14) 0.24(2) 0.23(2) 0.041(15) 0.016(13) 0.023(14)
C71 0.186(10) 0.134(9) 0.136(9) -0.005(7) 0.011(8) -0.010(8)

loop_
_atom_type_symbol
_atom_type_description
_atom_type_scat_dispersion_real
_atom_type_scat_dispersion_imag
_atom_type_scat_source
C C 0.0148 0.0070 'International Tables Vol C Tables 4.2.6.8 and 6.1.1.4'
H H 0.0000 0.0000 'International Tables Vol C Tables 4.2.6.8 and 6.1.1.4'
Lu Lu -27.2367 4.0307 'International Tables Vol C Tables 4.2.6.8 and 6.1.1.4'
N N 0.0253 0.0136 'International Tables Vol C Tables 4.2.6.8 and 6.1.1.4'
O O 0.0412 0.0250 'International Tables Vol C Tables 4.2.6.8 and 6.1.1.4'
P P 0.2596 0.3354 'International Tables Vol C Tables 4.2.6.8 and 6.1.1.4'

loop_
_geom_angle_atom_site_label_1
_geom_angle_atom_site_label_2
_geom_angle_atom_site_label_3
_geom_angle
_geom_angle_site_symmetry_1
_geom_angle_site_symmetry_3
_geom_angle_publ_flag
N1 Lu1 Lu1 125.36(15) . 2_676 ?
N1 Lu1 N2 57.4(2) . . ?
N1 Lu1 C1 28.8(2) . . ?
N2 Lu1 Lu1 126.04(14) . 2_676 ?
N2 Lu1 C1 28.8(2) . . ?
O1 Lu1 Lu1 117.7(2) . 2_676 ?
O1 Lu1 N1 105.4(2) . . ?
O1 Lu1 N2 110.1(3) . . ?
O1 Lu1 O2 112.3(3) . . ?
O1 Lu1 O2 111.2(2) . 2_676 ?
O1 Lu1 C1 107.7(3) . . ?
O2 Lu1 Lu1 37.48(12) . 2_676 ?
O2 Lu1 Lu1 37.13(12) 2_676 2_676 ?
O2 Lu1 N1 96.84(19) . . ?
O2 Lu1 N1 143.0(2) 2_676 . ?
O2 Lu1 N2 103.3(2) 2_676 . ?
O2 Lu1 N2 135.0(2) . . ?
O2 Lu1 O2 74.60(19) . 2_676 ?
O2 Lu1 C1 127.7(2) 2_676 . ?
O2 Lu1 C1 120.0(2) . . ?
C1 Lu1 Lu1 134.37(15) . 2_676 ?
C1 N1 Lu1 95.7(4) . . ?
C1 N1 C2 128.2(6) . . ?
C2 N1 Lu1 133.8(5) . . ?
C1 N2 Lu1 94.1(5) . . ?
C1 N2 C28 131.3(6) . . ?
C28 N2 Lu1 133.4(5) . . ?
C1 N3 C14 122.2(7) . . ?
C1 N3 C21 123.0(7) . . ?
C21 N3 C14 113.8(7) . . ?
C40 O1 Lu1 173.6(7) . . ?
Lu1 O2 Lu1 105.40(19) . 2_676 ?
C56 O2 Lu1 122.6(5) . 2_676 ?
C56 O2 Lu1 130.1(5) . . ?
C43 P1 C44 99.8(10) . . ?
C43 P1 C44' 108.6(12) . . ?
C43 P1 C50 99.6(8) . . ?
C44 P1 C50 105.6(11) . . ?
C44' P1 C50 90.3(12) . . ?
C60 P2 C59 101.5(4) . . ?
C66 P2 C59 101.6(6) . . ?
C66 P2 C60 100.9(5) . . ?
N1 C1 Lu1 55.4(4) . . ?
N1 C1 N3 122.5(6) . . ?
N2 C1 Lu1 57.1(4) . . ?
N2 C1 N1 111.9(6) . . ?
N2 C1 N3 125.6(7) . . ?
N3 C1 Lu1 170.7(6) . . ?
C3 C2 N1 118.6(7) . . ?
C7 C2 N1 121.5(7) . . ?
C7 C2 C3 119.2(7) . . ?
C2 C3 C8 121.1(7) . . ?
C4 C3 C2 119.0(7) . . ?
C4 C3 C8 119.9(7) . . ?
C3 C4 H4 118.3 . . ?
C3 C4 C5 123.5(9) . . ?
C5 C4 H4 118.3 . . ?
C4 C5 H5 121.3 . . ?
C6 C5 C4 117.3(8) . . ?
C6 C5 H5 121.3 . . ?
C5 C6 H6 118.7 . . ?
C5 C6 C7 122.6(9) . . ?
C7 C6 H6 118.7 . . ?
C2 C7 C11 121.2(7) . . ?
C6 C7 C2 118.4(8) . . ?
C6 C7 C11 120.1(8) . . ?
C3 C8 H8 106.7 . . ?
C3 C8 C10 112.0(7) . . ?
C9 C8 C3 113.7(8) . . ?
C9 C8 H8 106.7 . . ?
C9 C8 C10 110.6(9) . . ?
C10 C8 H8 106.7 . . ?
C8 C9 H9A 109.5 . . ?
C8 C9 H9B 109.5 . . ?
C8 C9 H9C 109.5 . . ?
H9A C9 H9B 109.5 . . ?
H9A C9 H9C 109.5 . . ?
H9B C9 H9C 109.5 . . ?
C8 C10 H10A 109.5 . . ?
C8 C10 H10B 109.5 . . ?
C8 C10 H10C 109.5 . . ?
H10A C10 H10B 109.5 . . ?
H10A C10 H10C 109.5 . . ?
H10B C10 H10C 109.5 . . ?
C7 C11 H11 108.0 . . ?
C7 C11 C12 112.0(8) . . ?
C7 C11 C13 113.8(9) . . ?
C12 C11 H11 108.0 . . ?
C12 C11 C13 106.8(9) . . ?
C13 C11 H11 108.0 . . ?
C11 C12 H12A 109.5 . . ?
C11 C12 H12B 109.5 . . ?
C11 C12 H12C 109.5 . . ?
H12A C12 H12B 109.5 . . ?
H12A C12 H12C 109.5 . . ?
H12B C12 H12C 109.5 . . ?
C11 C13 H13A 109.5 . . ?
C11 C13 H13B 109.5 . . ?
C11 C13 H13C 109.5 . . ?
H13A C13 H13B 109.5 . . ?
H13A C13 H13C 109.5 . . ?
H13B C13 H13C 109.5 . . ?
N3 C14 H14A 108.5 . . ?
N3 C14 H14B 108.5 . . ?
N3 C14 C15 115.2(7) . . ?
H14A C14 H14B 107.5 . . ?
C15 C14 H14A 108.5 . . ?
C15 C14 H14B 108.5 . . ?
C15 C16 H16 120.0 . . ?
C15 C16 C17 120.0 . . ?
C17 C16 H16 120.0 . . ?
C16 C15 C14 119.6(6) . . ?
C16 C15 C20 120.0 . . ?
C20 C15 C14 120.4(6) . . ?
C15 C20 H20 120.0 . . ?
C19 C20 C15 120.0 . . ?
C19 C20 H20 120.0 . . ?
C20 C19 H19 120.0 . . ?
C20 C19 C18 120.0 . . ?
C18 C19 H19 120.0 . . ?
C19 C18 H18 120.0 . . ?
C17 C18 C19 120.0 . . ?
C17 C18 H18 120.0 . . ?
C16 C17 H17 120.0 . . ?
C18 C17 C16 120.0 . . ?
C18 C17 H17 120.0 . . ?
N3 C21 H21A 108.5 . . ?
N3 C21 H21B 108.5 . . ?
N3 C21 C22 114.9(7) . . ?
H21A C21 H21B 107.5 . . ?
C22 C21 H21A 108.5 . . ?
C22 C21 H21B 108.5 . . ?
C23 C22 C21 123.6(8) . . ?
C27 C22 C21 118.9(10) . . ?
C27 C22 C23 117.5(10) . . ?
C22 C23 H23 118.2 . . ?
C24 C23 C22 123.7(11) . . ?
C24 C23 H23 118.2 . . ?
C23 C24 H24 120.9 . . ?
C25 C24 C23 118.1(15) . . ?
C25 C24 H24 120.9 . . ?
C24 C25 H25 120.3 . . ?
C24 C25 C26 119.4(15) . . ?
C26 C25 H25 120.3 . . ?
C25 C26 H26 119.8 . . ?
C27 C26 C25 120.4(15) . . ?
C27 C26 H26 119.8 . . ?
C22 C27 H27 120.1 . . ?
C26 C27 C22 119.8(14) . . ?
C26 C27 H27 120.1 . . ?
N2 C28 C29 117.2(8) . . ?
C33 C28 N2 122.9(8) . . ?
C33 C28 C29 119.7(8) . . ?
C28 C29 C34 122.3(8) . . ?
C30 C29 C28 117.9(11) . . ?
C30 C29 C34 119.8(11) . . ?
C29 C30 H30 119.5 . . ?
C31 C30 C29 120.9(13) . . ?
C31 C30 H30 119.5 . . ?
C30 C31 H31 120.5 . . ?
C32 C31 C30 119.0(11) . . ?
C32 C31 H31 120.5 . . ?
C31 C32 H32 117.2 . . ?
C31 C32 C33 125.6(13) . . ?
C33 C32 H32 117.2 . . ?
C28 C33 C32 116.6(11) . . ?
C28 C33 C37 123.7(8) . . ?
C32 C33 C37 119.8(10) . . ?
C29 C34 H34 107.1 . . ?
C35 C34 C29 115.4(11) . . ?
C35 C34 H34 107.1 . . ?
C35 C34 C36 108.9(12) . . ?
C36 C34 C29 110.9(13) . . ?
C36 C34 H34 107.1 . . ?
C34 C35 H35A 109.5 . . ?
C34 C35 H35B 109.5 . . ?
C34 C35 H35C 109.5 . . ?
H35A C35 H35B 109.5 . . ?
H35A C35 H35C 109.5 . . ?
H35B C35 H35C 109.5 . . ?
C34 C36 H36A 109.5 . . ?
C34 C36 H36B 109.5 . . ?
C34 C36 H36C 109.5 . . ?
H36A C36 H36B 109.5 . . ?
H36A C36 H36C 109.5 . . ?
H36B C36 H36C 109.5 . . ?
C33 C37 H37 108.5 . . ?
C33 C37 C38 113.3(10) . . ?
C33 C37 C39 112.6(12) . . ?
C38 C37 H37 108.5 . . ?
C38 C37 C39 105.4(10) . . ?
C39 C37 H37 108.5 . . ?
C37 C38 H38A 109.5 . . ?
C37 C38 H38B 109.5 . . ?
C37 C38 H38C 109.5 . . ?
H38A C38 H38B 109.5 . . ?
H38A C38 H38C 109.5 . . ?
H38B C38 H38C 109.5 . . ?
C37 C39 H39A 109.5 . . ?
C37 C39 H39B 109.5 . . ?
C37 C39 H39C 109.5 . . ?
H39A C39 H39B 109.5 . . ?
H39A C39 H39C 109.5 . . ?
H39B C39 H39C 109.5 . . ?
O1 C40 H40A 109.0 . . ?
O1 C40 H40B 109.0 . . ?
O1 C40 C41 112.9(10) . . ?
H40A C40 H40B 107.8 . . ?
C41 C40 H40A 109.0 . . ?
C41 C40 H40B 109.0 . . ?
C40 C41 H41A 108.5 . . ?
C40 C41 H41B 108.5 . . ?
C40 C41 C42 115.0(11) . . ?
H41A C41 H41B 107.5 . . ?
C42 C41 H41A 108.5 . . ?
C42 C41 H41B 108.5 . . ?
C41 C42 H42A 108.4 . . ?
C41 C42 H42B 108.4 . . ?
C41 C42 C43 115.4(12) . . ?
H42A C42 H42B 107.5 . . ?
C43 C42 H42A 108.4 . . ?
C43 C42 H42B 108.4 . . ?
P1 C43 H43A 108.4 . . ?
P1 C43 H43B 108.4 . . ?
C42 C43 P1 115.7(10) . . ?
C42 C43 H43A 108.4 . . ?
C42 C43 H43B 108.4 . . ?
H43A C43 H43B 107.4 . . ?
C45 C44 P1 117.9(19) . . ?
C45 C44 C49 115.7(19) . . ?
C49 C44 P1 126.3(18) . . ?
C44 C45 H45 118.7 . . ?
C46 C45 C44 123(2) . . ?
C46 C45 H45 118.7 . . ?
C45 C46 H46 121.3 . . ?
C45 C46 C47 117(2) . . ?
C47 C46 H46 121.3 . . ?
C46 C47 H47 117.6 . . ?
C48 C47 C46 125(2) . . ?
C48 C47 H47 117.6 . . ?
C47 C48 H48 122.4 . . ?
C49 C48 C47 115.3(19) . . ?
C49 C48 H48 122.4 . . ?
C44 C49 H49 118.3 . . ?
C48 C49 C44 123(2) . . ?
C48 C49 H49 118.3 . . ?
C45' C44' P1 126.4(18) . . ?
C45' C44' C49' 120.0 . . ?
C49' C44' P1 113.1(18) . . ?
C44' C45' H45' 120.0 . . ?
C46' C45' C44' 120.0 . . ?
C46' C45' H45' 120.0 . . ?
C45' C46' H46' 120.0 . . ?
C47' C46' C45' 120.0 . . ?
C47' C46' H46' 120.0 . . ?
C46' C47' H47' 120.0 . . ?
C46' C47' C48' 120.0 . . ?
C48' C47' H47' 120.0 . . ?
C47' C48' H48' 120.0 . . ?
C49' C48' C47' 120.0 . . ?
C49' C48' H48' 120.0 . . ?
C44' C49' H49' 120.0 . . ?
C48' C49' C44' 120.0 . . ?
C48' C49' H49' 120.0 . . ?
C51 C50 P1 120.7(17) . . ?
C51 C50 C55 121(2) . . ?
C55 C50 P1 118.7(18) . . ?
C50 C51 H51 122.3 . . ?
C50 C51 C52 115(2) . . ?
C52 C51 H51 122.3 . . ?
C51 C52 H52 115.3 . . ?
C53 C52 C51 129(3) . . ?
C53 C52 H52 115.3 . . ?
C52 C53 H53 124.1 . . ?
C52 C53 C54 112(3) . . ?
C54 C53 H53 124.1 . . ?
C53 C54 H54 119.2 . . ?
C53 C54 C55 122(3) . . ?
C55 C54 H54 119.2 . . ?
C50 C55 C54 121(3) . . ?
C50 C55 H55 119.4 . . ?
C54 C55 H55 119.4 . . ?
O2 C56 H56A 108.9 . . ?
O2 C56 H56B 108.9 . . ?
O2 C56 C57 113.2(7) . . ?
H56A C56 H56B 107.7 . . ?
C57 C56 H56A 108.9 . . ?
C57 C56 H56B 108.9 . . ?
C56 C57 H57A 108.6 . . ?
C56 C57 H57B 108.6 . . ?
H57A C57 H57B 107.6 . . ?
C58 C57 C56 114.5(8) . . ?
C58 C57 H57A 108.6 . . ?
C58 C57 H57B 108.6 . . ?
C57 C58 H58A 108.5 . . ?
C57 C58 H58B 108.5 . . ?
H58A C58 H58B 107.5 . . ?
C59 C58 C57 115.0(11) . . ?
C59 C58 H58A 108.5 . . ?
C59 C58 H58B 108.5 . . ?
P2 C59 H59A 108.4 . . ?
P2 C59 H59B 108.4 . . ?
C58 C59 P2 115.4(9) . . ?
C58 C59 H59A 108.4 . . ?
C58 C59 H59B 108.4 . . ?
H59A C59 H59B 107.5 . . ?
C65 C60 P2 122.5(7) . . ?
C65 C60 C61 120.0 . . ?
C61 C60 P2 117.5(7) . . ?
C60 C65 H65 120.0 . . ?
C64 C65 C60 120.0 . . ?
C64 C65 H65 120.0 . . ?
C65 C64 H64 120.0 . . ?
C63 C64 C65 120.0 . . ?
C63 C64 H64 120.0 . . ?
C64 C63 H63 120.0 . . ?
C64 C63 C62 120.0 . . ?
C62 C63 H63 120.0 . . ?
C63 C62 H62 120.0 . . ?
C63 C62 C61 120.0 . . ?
C61 C62 H62 120.0 . . ?
C60 C61 H61 120.0 . . ?
C62 C61 C60 120.0 . . ?
C62 C61 H61 120.0 . . ?
C67 C66 P2 125.2(7) . . ?
C67 C66 C71 120.0 . . ?
C71 C66 P2 114.8(7) . . ?
C66 C67 H67 120.0 . . ?
C66 C67 C68 120.0 . . ?
C68 C67 H67 120.0 . . ?
C67 C68 H68 120.0 . . ?
C69 C68 C67 120.0 . . ?
C69 C68 H68 120.0 . . ?
C68 C69 H69 120.0 . . ?
C68 C69 C70 120.0 . . ?
C70 C69 H69 120.0 . . ?
C69 C70 H70 120.0 . . ?
C71 C70 C69 120.0 . . ?
C71 C70 H70 120.0 . . ?
C66 C71 H71 120.0 . . ?
C70 C71 C66 120.0 . . ?
C70 C71 H71 120.0 . . ?

loop_
_geom_bond_atom_site_label_1
_geom_bond_atom_site_label_2
_geom_bond_distance
_geom_bond_site_symmetry_2
_geom_bond_publ_flag
Lu1 Lu1 3.5224(7) 2_676 ?
Lu1 N1 2.294(6) . ?
Lu1 N2 2.333(6) . ?
Lu1 O1 2.018(7) . ?
Lu1 O2 2.205(5) . ?
Lu1 O2 2.223(5) 2_676 ?
Lu1 C1 2.772(7) . ?
N1 C1 1.344(10) . ?
N1 C2 1.414(9) . ?
N2 C1 1.340(9) . ?
N2 C28 1.411(10) . ?
N3 C1 1.382(10) . ?
N3 C14 1.470(11) . ?
N3 C21 1.465(11) . ?
O1 C40 1.392(13) . ?
O2 C56 1.414(10) . ?
P1 C43 1.803(15) . ?
P1 C44 1.83(2) . ?
P1 C44' 1.823(16) . ?
P1 C50 1.89(2) . ?
P2 C59 1.870(11) . ?
P2 C60 1.830(8) . ?
P2 C66 1.772(10) . ?
C2 C3 1.411(11) . ?
C2 C7 1.409(11) . ?
C3 C4 1.356(11) . ?
C3 C8 1.506(12) . ?
C4 H4 0.9500 . ?
C4 C5 1.394(14) . ?
C5 H5 0.9500 . ?
C5 C6 1.359(15) . ?
C6 H6 0.9500 . ?
C6 C7 1.406(12) . ?
C7 C11 1.508(13) . ?
C8 H8 1.0000 . ?
C8 C9 1.470(15) . ?
C8 C10 1.549(13) . ?
C9 H9A 0.9800 . ?
C9 H9B 0.9800 . ?
C9 H9C 0.9800 . ?
C10 H10A 0.9800 . ?
C10 H10B 0.9800 . ?
C10 H10C 0.9800 . ?
C11 H11 1.0000 . ?
C11 C12 1.525(14) . ?
C11 C13 1.558(15) . ?
C12 H12A 0.9800 . ?
C12 H12B 0.9800 . ?
C12 H12C 0.9800 . ?
C13 H13A 0.9800 . ?
C13 H13B 0.9800 . ?
C13 H13C 0.9800 . ?
C14 H14A 0.9900 . ?
C14 H14B 0.9900 . ?
C14 C15 1.478(10) . ?
C16 H16 0.9500 . ?
C16 C15 1.3900 . ?
C16 C17 1.3900 . ?
C15 C20 1.3900 . ?
C20 H20 0.9500 . ?
C20 C19 1.3900 . ?
C19 H19 0.9500 . ?
C19 C18 1.3900 . ?
C18 H18 0.9500 . ?
C18 C17 1.3900 . ?
C17 H17 0.9500 . ?
C21 H21A 0.9900 . ?
C21 H21B 0.9900 . ?
C21 C22 1.497(13) . ?
C22 C23 1.401(16) . ?
C22 C27 1.363(15) . ?
C23 H23 0.9500 . ?
C23 C24 1.360(18) . ?
C24 H24 0.9500 . ?
C24 C25 1.33(2) . ?
C25 H25 0.9500 . ?
C25 C26 1.44(3) . ?
C26 H26 0.9500 . ?
C26 C27 1.35(2) . ?
C27 H27 0.9500 . ?
C28 C29 1.415(14) . ?
C28 C33 1.384(13) . ?
C29 C30 1.411(15) . ?
C29 C34 1.525(16) . ?
C30 H30 0.9500 . ?
C30 C31 1.37(2) . ?
C31 H31 0.9500 . ?
C31 C32 1.27(2) . ?
C32 H32 0.9500 . ?
C32 C33 1.413(15) . ?
C33 C37 1.492(16) . ?
C34 H34 1.0000 . ?
C34 C35 1.483(19) . ?
C34 C36 1.52(2) . ?
C35 H35A 0.9800 . ?
C35 H35B 0.9800 . ?
C35 H35C 0.9800 . ?
C36 H36A 0.9800 . ?
C36 H36B 0.9800 . ?
C36 H36C 0.9800 . ?
C37 H37 1.0000 . ?
C37 C38 1.53(2) . ?
C37 C39 1.572(16) . ?
C38 H38A 0.9800 . ?
C38 H38B 0.9800 . ?
C38 H38C 0.9800 . ?
C39 H39A 0.9800 . ?
C39 H39B 0.9800 . ?
C39 H39C 0.9800 . ?
C40 H40A 0.9900 . ?
C40 H40B 0.9900 . ?
C40 C41 1.503(16) . ?
C41 H41A 0.9900 . ?
C41 H41B 0.9900 . ?
C41 C42 1.507(17) . ?
C42 H42A 0.9900 . ?
C42 H42B 0.9900 . ?
C42 C43 1.515(18) . ?
C43 H43A 0.9900 . ?
C43 H43B 0.9900 . ?
C44 C45 1.43(3) . ?
C44 C49 1.44(3) . ?
C45 H45 0.9500 . ?
C45 C46 1.36(3) . ?
C46 H46 0.9500 . ?
C46 C47 1.403(17) . ?
C47 H47 0.9500 . ?
C47 C48 1.393(17) . ?
C48 H48 0.9500 . ?
C48 C49 1.386(16) . ?
C49 H49 0.9500 . ?
C44' C45' 1.3900 . ?
C44' C49' 1.3900 . ?
C45' H45' 0.9500 . ?
C45' C46' 1.3900 . ?
C46' H46' 0.9500 . ?
C46' C47' 1.3900 . ?
C47' H47' 0.9500 . ?
C47' C48' 1.3900 . ?
C48' H48' 0.9500 . ?
C48' C49' 1.3900 . ?
C49' H49' 0.9500 . ?
C50 C51 1.38(3) . ?
C50 C55 1.38(3) . ?
C51 H51 0.9500 . ?
C51 C52 1.43(3) . ?
C52 H52 0.9500 . ?
C52 C53 1.385(18) . ?
C53 H53 0.9500 . ?
C53 C54 1.43(4) . ?
C54 H54 0.9500 . ?
C54 C55 1.441(18) . ?
C55 H55 0.9500 . ?
C56 H56A 0.9900 . ?
C56 H56B 0.9900 . ?
C56 C57 1.512(14) . ?
C57 H57A 0.9900 . ?
C57 H57B 0.9900 . ?
C57 C58 1.506(14) . ?
C58 H58A 0.9900 . ?
C58 H58B 0.9900 . ?
C58 C59 1.405(13) . ?
C59 H59A 0.9900 . ?
C59 H59B 0.9900 . ?
C60 C65 1.3900 . ?
C60 C61 1.3900 . ?
C65 H65 0.9500 . ?
C65 C64 1.3900 . ?
C64 H64 0.9500 . ?
C64 C63 1.3900 . ?
C63 H63 0.9500 . ?
C63 C62 1.3900 . ?
C62 H62 0.9500 . ?
C62 C61 1.3900 . ?
C61 H61 0.9500 . ?
C66 C67 1.3900 . ?
C66 C71 1.3900 . ?
C67 H67 0.9500 . ?
C67 C68 1.3900 . ?
C68 H68 0.9500 . ?
C68 C69 1.3900 . ?
C69 H69 0.9500 . ?
C69 C70 1.3900 . ?
C70 H70 0.9500 . ?
C70 C71 1.3900 . ?
C71 H71 0.9500 . ?

loop_
_geom_torsion_atom_site_label_1
_geom_torsion_atom_site_label_2
_geom_torsion_atom_site_label_3
_geom_torsion_atom_site_label_4
_geom_torsion
_geom_torsion_site_symmetry_1
_geom_torsion_site_symmetry_2
_geom_torsion_site_symmetry_3
_geom_torsion_site_symmetry_4
_geom_torsion_publ_flag
Lu1 N1 C1 N2 8.8(6) . . . . ?
Lu1 N1 C1 N3 -169.1(6) . . . . ?
Lu1 N1 C2 C3 71.7(8) . . . . ?
Lu1 N1 C2 C7 -98.6(8) . . . . ?
Lu1 N2 C1 N1 -8.6(6) . . . . ?
Lu1 N2 C1 N3 169.2(7) . . . . ?
Lu1 N2 C28 C29 93.0(10) . . . . ?
Lu1 N2 C28 C33 -81.8(9) . . . . ?
Lu1 O2 C56 C57 145.7(7) . . . . ?
Lu1 O2 C56 C57 -16.2(11) 2_676 . . . ?
N1 C2 C3 C4 -172.1(7) . . . . ?
N1 C2 C3 C8 8.3(10) . . . . ?
N1 C2 C7 C6 172.6(7) . . . . ?
N1 C2 C7 C11 -1.5(11) . . . . ?
N2 C28 C29 C30 -176.8(9) . . . . ?
N2 C28 C29 C34 6.5(13) . . . . ?
N2 C28 C33 C32 175.7(9) . . . . ?
N2 C28 C33 C37 -4.4(14) . . . . ?
N3 C14 C15 C16 -61.3(10) . . . . ?
N3 C14 C15 C20 120.4(7) . . . . ?
N3 C21 C22 C23 -46.5(14) . . . . ?
N3 C21 C22 C27 130.6(11) . . . . ?
O1 C40 C41 C42 173.5(12) . . . . ?
O2 C56 C57 C58 -173.2(9) . . . . ?
P1 C44 C45 C46 179.0(18) . . . . ?
P1 C44 C49 C48 179(2) . . . . ?
P1 C44' C45' C46' 171(3) . . . . ?
P1 C44' C49' C48' -173(3) . . . . ?
P1 C50 C51 C52 -175.9(15) . . . . ?
P1 C50 C55 C54 176(3) . . . . ?
P2 C60 C65 C64 178.7(7) . . . . ?
P2 C60 C61 C62 -178.8(7) . . . . ?
P2 C66 C67 C68 -178.5(8) . . . . ?
P2 C66 C71 C70 178.6(7) . . . . ?
C1 N1 C2 C3 -129.9(8) . . . . ?
C1 N1 C2 C7 59.8(10) . . . . ?
C1 N2 C28 C29 -102.9(10) . . . . ?
C1 N2 C28 C33 82.4(12) . . . . ?
C1 N3 C14 C15 109.5(9) . . . . ?
C1 N3 C21 C22 135.8(8) . . . . ?
C2 N1 C1 Lu1 -164.5(8) . . . . ?
C2 N1 C1 N2 -155.7(7) . . . . ?
C2 N1 C1 N3 26.4(11) . . . . ?
C2 C3 C4 C5 0.4(13) . . . . ?
C2 C3 C8 C9 -113.9(9) . . . . ?
C2 C3 C8 C10 119.7(9) . . . . ?
C2 C7 C11 C12 82.5(10) . . . . ?
C2 C7 C11 C13 -156.2(9) . . . . ?
C3 C2 C7 C6 2.3(11) . . . . ?
C3 C2 C7 C11 -171.8(7) . . . . ?
C3 C4 C5 C6 0.0(15) . . . . ?
C4 C3 C8 C9 66.5(11) . . . . ?
C4 C3 C8 C10 -59.9(11) . . . . ?
C4 C5 C6 C7 0.9(15) . . . . ?
C5 C6 C7 C2 -2.1(14) . . . . ?
C5 C6 C7 C11 172.1(9) . . . . ?
C6 C7 C11 C12 -91.5(11) . . . . ?
C6 C7 C11 C13 29.7(13) . . . . ?
C7 C2 C3 C4 -1.5(11) . . . . ?
C7 C2 C3 C8 178.9(7) . . . . ?
C8 C3 C4 C5 180.0(9) . . . . ?
C14 N3 C1 N1 21.4(12) . . . . ?
C14 N3 C1 N2 -156.1(8) . . . . ?
C14 N3 C21 C22 -55.0(10) . . . . ?
C14 C15 C20 C19 178.2(8) . . . . ?
C16 C15 C20 C19 0.0 . . . . ?
C15 C16 C17 C18 0.0 . . . . ?
C15 C20 C19 C18 0.0 . . . . ?
C20 C19 C18 C17 0.0 . . . . ?
C19 C18 C17 C16 0.0 . . . . ?
C17 C16 C15 C14 -178.2(7) . . . . ?
C17 C16 C15 C20 0.0 . . . . ?
C21 N3 C1 N1 -170.3(8) . . . . ?
C21 N3 C1 N2 12.1(12) . . . . ?
C21 N3 C14 C15 -59.7(11) . . . . ?
C21 C22 C23 C24 -178.7(14) . . . . ?
C21 C22 C27 C26 -178.9(18) . . . . ?
C22 C23 C24 C25 2(3) . . . . ?
C23 C22 C27 C26 -2(3) . . . . ?
C23 C24 C25 C26 -10(3) . . . . ?
C24 C25 C26 C27 13(4) . . . . ?
C25 C26 C27 C22 -6(4) . . . . ?
C27 C22 C23 C24 4(2) . . . . ?
C28 N2 C1 Lu1 -168.5(10) . . . . ?
C28 N2 C1 N1 -177.1(8) . . . . ?
C28 N2 C1 N3 0.7(13) . . . . ?
C28 C29 C30 C31 4.1(17) . . . . ?
C28 C29 C34 C35 116.6(13) . . . . ?
C28 C29 C34 C36 -119.1(14) . . . . ?
C28 C33 C37 C38 113.5(11) . . . . ?
C28 C33 C37 C39 -127.0(10) . . . . ?
C29 C28 C33 C32 1.1(14) . . . . ?
C29 C28 C33 C37 -179.0(10) . . . . ?
C29 C30 C31 C32 -6(2) . . . . ?
C30 C29 C34 C35 -60.1(16) . . . . ?
C30 C29 C34 C36 64.2(16) . . . . ?
C30 C31 C32 C33 5(2) . . . . ?
C31 C32 C33 C28 -2.9(19) . . . . ?
C31 C32 C33 C37 177.2(14) . . . . ?
C32 C33 C37 C38 -66.6(14) . . . . ?
C32 C33 C37 C39 52.9(14) . . . . ?
C33 C28 C29 C30 -1.8(14) . . . . ?
C33 C28 C29 C34 -178.6(10) . . . . ?
C34 C29 C30 C31 -179.0(12) . . . . ?
C40 C41 C42 C43 -176.7(14) . . . . ?
C41 C42 C43 P1 175.0(11) . . . . ?
C43 P1 C44 C45 144.4(18) . . . . ?
C43 P1 C44 C49 -32(2) . . . . ?
C43 P1 C44' C45' 143.4(19) . . . . ?
C43 P1 C44' C49' -45(2) . . . . ?
C43 P1 C50 C51 -50.8(15) . . . . ?
C43 P1 C50 C55 133.3(19) . . . . ?
C44 P1 C43 C42 -172.1(15) . . . . ?
C44 P1 C50 C51 52.3(18) . . . . ?
C44 P1 C50 C55 -124(2) . . . . ?
C44 C45 C46 C47 0(3) . . . . ?
C45 C44 C49 C48 3(3) . . . . ?
C45 C46 C47 C48 8(3) . . . . ?
C46 C47 C48 C49 -9(3) . . . . ?
C47 C48 C49 C44 3(3) . . . . ?
C49 C44 C45 C46 -5(3) . . . . ?
C44' P1 C43 C42 -158.0(16) . . . . ?
C44' P1 C50 C51 58.2(19) . . . . ?
C44' P1 C50 C55 -118(2) . . . . ?
C44' C45' C46' C47' 0.0 . . . . ?
C45' C44' C49' C48' 0.0 . . . . ?
C45' C46' C47' C48' 0.0 . . . . ?
C46' C47' C48' C49' 0.0 . . . . ?
C47' C48' C49' C44' 0.0 . . . . ?
C49' C44' C45' C46' 0.0 . . . . ?
C50 P1 C43 C42 -64.4(13) . . . . ?
C50 P1 C44 C45 41(2) . . . . ?
C50 P1 C44 C49 -135(2) . . . . ?
C50 P1 C44' C45' 43(2) . . . . ?
C50 P1 C44' C49' -144.9(18) . . . . ?
C50 C51 C52 C53 1(4) . . . . ?
C51 C50 C55 C54 0(4) . . . . ?
C51 C52 C53 C54 -1(5) . . . . ?
C52 C53 C54 C55 0(5) . . . . ?
C53 C54 C55 C50 0(6) . . . . ?
C55 C50 C51 C52 0(3) . . . . ?
C56 C57 C58 C59 -62.5(13) . . . . ?
C57 C58 C59 P2 -175.9(7) . . . . ?
C59 P2 C60 C65 78.3(7) . . . . ?
C59 P2 C60 C61 -103.0(7) . . . . ?
C59 P2 C66 C67 -7.0(8) . . . . ?
C59 P2 C66 C71 174.4(6) . . . . ?
C60 P2 C59 C58 73.3(9) . . . . ?
C60 P2 C66 C67 97.3(7) . . . . ?
C60 P2 C66 C71 -81.3(6) . . . . ?
C60 C65 C64 C63 0.0 . . . . ?
C65 C60 C61 C62 0.0 . . . . ?
C65 C64 C63 C62 0.0 . . . . ?
C64 C63 C62 C61 0.0 . . . . ?
C63 C62 C61 C60 0.0 . . . . ?
C61 C60 C65 C64 0.0 . . . . ?
C66 P2 C59 C58 177.1(8) . . . . ?
C66 P2 C60 C65 -26.1(7) . . . . ?
C66 P2 C60 C61 152.7(6) . . . . ?
C66 C67 C68 C69 0.0 . . . . ?
C67 C66 C71 C70 0.0 . . . . ?
C67 C68 C69 C70 0.0 . . . . ?
C68 C69 C70 C71 0.0 . . . . ?
C69 C70 C71 C66 0.0 . . . . ?
C71 C66 C67 C68 0.0 . . . . ?

loop_
_smtbx_masks_void_nr
_smtbx_masks_void_average_x
_smtbx_masks_void_average_y
_smtbx_masks_void_average_z
_smtbx_masks_void_volume
_smtbx_masks_void_count_electrons
_smtbx_masks_void_content
1 0.055 0.269 0.710 29.7 8.6 ?
2 -0.055 0.731 0.290 29.7 8.7 ?
3 0.111 0.056 0.366 9.4 2.8 ?
4 0.889 0.944 0.634 9.4 2.7 ?
